data_1530212
loop_
_publ_author_name
'Kruglik, A.I.'
'Simonov, M.A.'
'Zhelezin, E.P.'
'Belov, N.V.'

_publ_section_title
;
 Crystal structures of phases I and III of cesium lithium sulfate
;
_journal_name_full 'Doklady Akademii Nauk SSSR'
_journal_page_first 1384
_journal_page_last 1387
_journal_volume 247
_journal_year 1979
_chemical_formula_sum 'Cs Li O4 S'
_chemical_name_systematic 'Cs Li (S O4)'
_space_group_IT_number 62
_symmetry_space_group_name_Hall '-P 2n 2ac'
_symmetry_space_group_name_H-M 'P c m n'
_cell_angle_alpha 90
_cell_angle_beta 90
_cell_angle_gamma 90
_cell_formula_units_Z 4
_cell_length_a 9.456
_cell_length_b 5.456
_cell_length_c 8.82
_cell_volume 455.041
_citation_journal_id_ASTM DANKAS
_cod_data_source_file Kruglik_DANKAS_1979_474.cif
_cod_data_source_block Cs1Li1O4S1
_cod_original_cell_volume 455.0409
_cod_original_sg_symbol_Hall '-P 2ac 2n (z,y,-x)'
_cod_original_formula_sum 'Cs1 Li1 O4 S1'
_cod_database_code 1530212

loop_
_symmetry_equiv_pos_as_xyz
x,y,z
x+1/2,-y,-z+1/2
-x+1/2,-y+1/2,z+1/2
-x,y+1/2,-z
-x,-y,-z
-x-1/2,y,z-1/2
x-1/2,y-1/2,-z-1/2
x,-y-1/2,z

loop_
_atom_site_label
_atom_site_type_symbol
_atom_site_fract_x
_atom_site_fract_y
_atom_site_fract_z
_atom_site_occupancy
_atom_site_U_iso_or_equiv
Cs1 Cs+1 0.28432 0.75 0.99848 1 0.0
O3 O-2 0.226 0.25 0.2632 1 0.0
O1 O-2 0.094 0.25 0.0412 1 0.0
O2 O-2 0.0101 0.0325 0.2609 1 0.0
S1 S+6 0.0831 0.25 0.204 1 0.0
Li1 Li+1 0.416 0.25 0.331 1 0.0
